data_7000098
loop_
_publ_author_name
'Schranz, Ingo'
'Lief, Graham R.'
'Carrow, Christopher J.'
'Haagenson, Dana C.'
'Grocholl, Luke'
'Stahl, Lothar'
'Staples, Richard J.'
'Boomishankar, Ramamoorthy'
'Steiner, Alexander'

_publ_section_title
;
 Reversal of polarization in amidophosphines: neutral- and
 anionic-kappaP coordination vs. anionic-kappaP,N coordination and the
 formation of nickelaazaphosphiranes.
;
_journal_issue 20
_journal_name_full 'Dalton transactions (Cambridge, England : 2003)'
_journal_page_first 3307
_journal_page_last 3318
_journal_paper_doi 10.1039/b507040f
_journal_year 2005
_chemical_formula_sum 'C32 H67 N6 Ni P3 Si2'
_chemical_formula_weight 743.72
_chemical_name_systematic
;
?
;
_space_group_IT_number 2
_symmetry_cell_setting triclinic
_symmetry_space_group_name_Hall '-P 1'
_symmetry_space_group_name_H-M 'P -1'
_atom_sites_solution_hydrogens geom
_atom_sites_solution_primary direct
_atom_sites_solution_secondary difmap
_audit_creation_method SHELXL-97
_cell_angle_alpha 79.259(2)
_cell_angle_beta 79.351(2)
_cell_angle_gamma 69.353(2)
_cell_formula_units_Z 2
_cell_length_a 11.4153(15)
_cell_length_b 12.2457(16)
_cell_length_c 16.145(2)
_cell_measurement_temperature 100(2)
_cell_volume 2057.4(5)
_computing_structure_refinement 'SHELXL-97 (Sheldrick, 1997)'
_computing_structure_solution 'SHELXS-97 (Sheldrick, 1990)'
_diffrn_ambient_temperature 100(2)
_diffrn_measured_fraction_theta_full 0.979
_diffrn_measured_fraction_theta_max 0.979
_diffrn_measurement_device_type 'Bruker APEX CCD'
_diffrn_radiation_monochromator graphite
_diffrn_radiation_source 'fine-focus sealed tube'
_diffrn_radiation_type MoK\a
_diffrn_radiation_wavelength 0.71073
_diffrn_reflns_av_R_equivalents 0.0556
_diffrn_reflns_av_sigmaI/netI 0.0981
_diffrn_reflns_limit_h_max 13
_diffrn_reflns_limit_h_min -13
_diffrn_reflns_limit_k_max 14
_diffrn_reflns_limit_k_min -14
_diffrn_reflns_limit_l_max 8
_diffrn_reflns_limit_l_min -19
_diffrn_reflns_number 10494
_diffrn_reflns_theta_full 25.03
_diffrn_reflns_theta_max 25.03
_diffrn_reflns_theta_min 1.29
_exptl_absorpt_coefficient_mu 0.675
_exptl_absorpt_correction_type none
_exptl_crystal_colour black
_exptl_crystal_density_diffrn 1.201
_exptl_crystal_density_method 'not measured'
_exptl_crystal_description plate
_exptl_crystal_F_000 804
_exptl_crystal_size_max 0.4
_exptl_crystal_size_mid 0.4
_exptl_crystal_size_min 0.2
_refine_diff_density_max 0.987
_refine_diff_density_min -0.407
_refine_diff_density_rms 0.094
_refine_ls_extinction_method none
_refine_ls_goodness_of_fit_ref 0.946
_refine_ls_hydrogen_treatment mixed
_refine_ls_matrix_type full
_refine_ls_number_parameters 416
_refine_ls_number_reflns 7116
_refine_ls_number_restraints 0
_refine_ls_restrained_S_all 0.946
_refine_ls_R_factor_all 0.0822
_refine_ls_R_factor_gt 0.0505
_refine_ls_shift/su_max 0.000
_refine_ls_shift/su_mean 0.000
_refine_ls_structure_factor_coef Fsqd
_refine_ls_weighting_details 'calc w=1/[\s^2^(Fo^2^)+(0.0600P)^2^+0.0000P] where P=(Fo^2^+2Fc^2^)/3'
_refine_ls_weighting_scheme calc
_refine_ls_wR_factor_gt 0.1213
_refine_ls_wR_factor_ref 0.1297
_reflns_number_gt 4649
_reflns_number_total 7116
_reflns_threshold_expression >2sigma(I)
_cod_data_source_file b507040f.txt
_cod_data_source_block 11
_cod_original_sg_symbol_H-M P-1
_cod_database_code 7000098

loop_
_symmetry_equiv_pos_as_xyz
'x, y, z'
'-x, -y, -z'

loop_
_atom_site_label
_atom_site_type_symbol
_atom_site_fract_x
_atom_site_fract_y
_atom_site_fract_z
_atom_site_U_iso_or_equiv
_atom_site_adp_type
_atom_site_occupancy
_atom_site_symmetry_multiplicity
_atom_site_calc_flag
_atom_site_refinement_flags
_atom_site_disorder_assembly
_atom_site_disorder_group
Ni1 Ni 0.73457(4) 0.27164(4) 0.24875(3) 0.01727(15) Uani 1 1 d . . .
P1 P 0.77884(9) 0.40817(8) 0.29108(6) 0.0172(2) Uani 1 1 d . . .
P2 P 0.57599(10) 0.24886(9) 0.20564(6) 0.0199(3) Uani 1 1 d . . .
P3 P 0.87879(10) 0.10331(9) 0.24691(7) 0.0257(3) Uani 1 1 d . . .
Si1 Si 0.86599(11) 0.54295(10) 0.34289(8) 0.0286(3) Uani 1 1 d . . .
Si2 Si 0.53845(12) 0.08017(10) 0.15666(8) 0.0293(3) Uani 1 1 d . . .
N1 N 0.6452(3) 0.4274(3) 0.2638(2) 0.0218(8) Uani 1 1 d . . .
N2 N 0.4551(3) 0.3665(3) 0.2036(2) 0.0240(8) Uani 1 1 d . . .
N3 N 0.7854(3) 0.4443(3) 0.3853(2) 0.0205(7) Uani 1 1 d . . .
N4 N 0.8521(3) 0.5071(3) 0.2477(2) 0.0229(8) Uani 1 1 d . . .
N5 N 0.5274(3) 0.1308(3) 0.2520(2) 0.0224(8) Uani 1 1 d . . .
N6 N 0.6042(3) 0.1886(3) 0.1138(2) 0.0236(8) Uani 1 1 d . . .
C1 C 0.5246(3) 0.5091(3) 0.2565(2) 0.0186(9) Uani 1 1 d . . .
C2 C 0.4937(4) 0.6200(3) 0.2763(2) 0.0223(9) Uani 1 1 d . . .
H2 H 0.5561 0.6420 0.2942 0.027 Uiso 1 1 calc R . .
C3 C 0.3750(4) 0.7013(3) 0.2714(3) 0.0267(10) Uani 1 1 d . . .
H3 H 0.3552 0.7778 0.2865 0.032 Uiso 1 1 calc R . .
C4 C 0.2848(4) 0.6695(3) 0.2440(2) 0.0252(10) Uani 1 1 d . . .
H4 H 0.2022 0.7244 0.2404 0.030 Uiso 1 1 calc R . .
C5 C 0.3144(4) 0.5594(3) 0.2222(2) 0.0218(9) Uani 1 1 d . . .
H5 H 0.2512 0.5400 0.2031 0.026 Uiso 1 1 calc R . .
C6 C 0.4345(4) 0.4735(3) 0.2269(2) 0.0199(9) Uani 1 1 d . . .
C7 C 0.7816(5) 0.6978(4) 0.3626(3) 0.0522(14) Uani 1 1 d . . .
H7A H 0.8178 0.7503 0.3208 0.078 Uiso 1 1 calc R . .
H7B H 0.7907 0.7066 0.4200 0.078 Uiso 1 1 calc R . .
H7C H 0.6919 0.7184 0.3575 0.078 Uiso 1 1 calc R . .
C8 C 1.0294(4) 0.4961(5) 0.3688(3) 0.0513(15) Uani 1 1 d . . .
H8A H 1.0746 0.4155 0.3561 0.077 Uiso 1 1 calc R . .
H8B H 1.0273 0.4991 0.4293 0.077 Uiso 1 1 calc R . .
H8C H 1.0727 0.5490 0.3346 0.077 Uiso 1 1 calc R . .
C9 C 0.3876(5) 0.0940(4) 0.1201(3) 0.0455(13) Uani 1 1 d . . .
H9A H 0.3284 0.1740 0.1237 0.068 Uiso 1 1 calc R . .
H9B H 0.3510 0.0373 0.1562 0.068 Uiso 1 1 calc R . .
H9C H 0.4042 0.0779 0.0610 0.068 Uiso 1 1 calc R . .
C10 C 0.6464(5) -0.0741(4) 0.1489(3) 0.0448(13) Uani 1 1 d . . .
H10A H 0.6650 -0.0882 0.0893 0.067 Uiso 1 1 calc R . .
H10B H 0.6056 -0.1293 0.1825 0.067 Uiso 1 1 calc R . .
H10C H 0.7251 -0.0858 0.1707 0.067 Uiso 1 1 calc R . .
C11 C 0.7520(3) 0.3929(3) 0.4726(2) 0.0200(9) Uani 1 1 d . . .
C12 C 0.7129(4) 0.4899(3) 0.5285(3) 0.0285(10) Uani 1 1 d . . .
H12A H 0.7856 0.5139 0.5302 0.043 Uiso 1 1 calc R . .
H12B H 0.6822 0.4608 0.5862 0.043 Uiso 1 1 calc R . .
H12C H 0.6455 0.5575 0.5053 0.043 Uiso 1 1 calc R . .
C13 C 0.6416(4) 0.3491(4) 0.4751(3) 0.0297(10) Uani 1 1 d . . .
H13A H 0.5718 0.4132 0.4510 0.045 Uiso 1 1 calc R . .
H13B H 0.6134 0.3228 0.5341 0.045 Uiso 1 1 calc R . .
H13C H 0.6685 0.2833 0.4417 0.045 Uiso 1 1 calc R . .
C14 C 0.8658(4) 0.2911(4) 0.5041(3) 0.0358(11) Uani 1 1 d . . .
H14A H 0.8914 0.2289 0.4676 0.054 Uiso 1 1 calc R . .
H14B H 0.8424 0.2595 0.5627 0.054 Uiso 1 1 calc R . .
H14C H 0.9362 0.3202 0.5020 0.054 Uiso 1 1 calc R . .
C15 C 0.9000(4) 0.5329(4) 0.1579(3) 0.0325(11) Uani 1 1 d . . .
C16 C 0.7923(5) 0.5731(5) 0.1041(3) 0.0677(18) Uani 1 1 d . . .
H16A H 0.7607 0.5079 0.1055 0.101 Uiso 1 1 calc R . .
H16B H 0.8230 0.5978 0.0453 0.101 Uiso 1 1 calc R . .
H16C H 0.7240 0.6394 0.1268 0.101 Uiso 1 1 calc R . .
C17 C 1.0057(7) 0.4231(5) 0.1318(4) 0.113(3) Uani 1 1 d . . .
H17A H 1.0638 0.3925 0.1748 0.169 Uiso 1 1 calc R . .
H17B H 1.0516 0.4430 0.0768 0.169 Uiso 1 1 calc R . .
H17C H 0.9697 0.3631 0.1271 0.169 Uiso 1 1 calc R . .
C18 C 0.9563(5) 0.6300(4) 0.1483(3) 0.0513(14) Uani 1 1 d . . .
H18A H 0.8898 0.7027 0.1629 0.077 Uiso 1 1 calc R . .
H18B H 0.9947 0.6428 0.0894 0.077 Uiso 1 1 calc R . .
H18C H 1.0209 0.6074 0.1864 0.077 Uiso 1 1 calc R . .
C19 C 0.4475(4) 0.1234(4) 0.3338(3) 0.0288(10) Uani 1 1 d . . .
C20 C 0.3074(4) 0.1921(4) 0.3237(3) 0.0385(12) Uani 1 1 d . . .
H20A H 0.2975 0.2747 0.3022 0.058 Uiso 1 1 calc R . .
H20B H 0.2555 0.1872 0.3790 0.058 Uiso 1 1 calc R . .
H20C H 0.2803 0.1578 0.2835 0.058 Uiso 1 1 calc R . .
C21 C 0.4615(4) -0.0048(4) 0.3646(3) 0.0375(11) Uani 1 1 d . . .
H21A H 0.4346 -0.0369 0.3230 0.056 Uiso 1 1 calc R . .
H21B H 0.4088 -0.0109 0.4195 0.056 Uiso 1 1 calc R . .
H21C H 0.5500 -0.0493 0.3713 0.056 Uiso 1 1 calc R . .
C22 C 0.4830(4) 0.1774(4) 0.3984(3) 0.0347(11) Uani 1 1 d . . .
H22A H 0.5713 0.1350 0.4071 0.052 Uiso 1 1 calc R . .
H22B H 0.4284 0.1718 0.4524 0.052 Uiso 1 1 calc R . .
H22C H 0.4724 0.2603 0.3775 0.052 Uiso 1 1 calc R . .
C23 C 0.6222(4) 0.2493(3) 0.0260(2) 0.0240(9) Uani 1 1 d . . .
C24 C 0.6883(4) 0.3379(4) 0.0247(3) 0.0337(11) Uani 1 1 d . . .
H24A H 0.6334 0.4006 0.0579 0.051 Uiso 1 1 calc R . .
H24B H 0.7069 0.3719 -0.0341 0.051 Uiso 1 1 calc R . .
H24C H 0.7672 0.2983 0.0495 0.051 Uiso 1 1 calc R . .
C25 C 0.7045(5) 0.1559(4) -0.0304(3) 0.0424(12) Uani 1 1 d . . .
H25A H 0.7890 0.1214 -0.0127 0.064 Uiso 1 1 calc R . .
H25B H 0.7108 0.1923 -0.0897 0.064 Uiso 1 1 calc R . .
H25C H 0.6665 0.0941 -0.0249 0.064 Uiso 1 1 calc R . .
C26 C 0.4968(4) 0.3134(4) -0.0082(3) 0.0387(12) Uani 1 1 d . . .
H26A H 0.4588 0.2558 -0.0152 0.058 Uiso 1 1 calc R . .
H26B H 0.5108 0.3594 -0.0634 0.058 Uiso 1 1 calc R . .
H26C H 0.4399 0.3661 0.0318 0.058 Uiso 1 1 calc R . .
C27 C 1.0234(4) 0.1003(3) 0.2823(3) 0.0291(10) Uani 1 1 d . . .
H27A H 1.0552 0.1596 0.2439 0.035 Uiso 1 1 calc R . .
H27B H 1.0014 0.1249 0.3398 0.035 Uiso 1 1 calc R . .
C28 C 1.1303(4) -0.0172(4) 0.2858(3) 0.0389(12) Uani 1 1 d . . .
H28A H 1.0991 -0.0783 0.3206 0.058 Uiso 1 1 calc R . .
H28B H 1.1992 -0.0109 0.3108 0.058 Uiso 1 1 calc R . .
H28C H 1.1613 -0.0379 0.2281 0.058 Uiso 1 1 calc R . .
C29 C 0.9346(4) 0.0449(4) 0.1452(3) 0.0362(11) Uani 1 1 d . . .
H29A H 0.9867 -0.0391 0.1558 0.043 Uiso 1 1 calc R . .
H29B H 0.8609 0.0489 0.1193 0.043 Uiso 1 1 calc R . .
C30 C 1.0127(4) 0.1108(4) 0.0820(3) 0.0411(12) Uani 1 1 d . . .
H30A H 0.9678 0.1957 0.0786 0.062 Uiso 1 1 calc R . .
H30B H 1.0252 0.0861 0.0257 0.062 Uiso 1 1 calc R . .
H30C H 1.0949 0.0927 0.1011 0.062 Uiso 1 1 calc R . .
C31 C 0.8407(4) -0.0188(3) 0.3171(3) 0.0338(11) Uani 1 1 d . . .
H31A H 0.7585 -0.0195 0.3061 0.041 Uiso 1 1 calc R . .
H31B H 0.9055 -0.0937 0.3027 0.041 Uiso 1 1 calc R . .
C32 C 0.8336(4) -0.0131(4) 0.4118(3) 0.0410(12) Uani 1 1 d . . .
H32A H 0.9179 -0.0249 0.4251 0.062 Uiso 1 1 calc R . .
H32B H 0.8023 -0.0749 0.4454 0.062 Uiso 1 1 calc R . .
H32C H 0.7762 0.0640 0.4256 0.062 Uiso 1 1 calc R . .

loop_
_atom_site_aniso_label
_atom_site_aniso_U_11
_atom_site_aniso_U_22
_atom_site_aniso_U_33
_atom_site_aniso_U_23
_atom_site_aniso_U_13
_atom_site_aniso_U_12
Ni1 0.0190(3) 0.0172(3) 0.0134(3) -0.0020(2) -0.0053(2) -0.0017(2)
P1 0.0182(5) 0.0195(5) 0.0119(5) -0.0017(4) -0.0033(4) -0.0034(4)
P2 0.0238(6) 0.0222(6) 0.0142(6) -0.0024(4) -0.0053(5) -0.0069(5)
P3 0.0250(6) 0.0216(6) 0.0257(6) -0.0009(5) -0.0051(5) -0.0019(5)
Si1 0.0324(7) 0.0381(7) 0.0222(7) -0.0061(6) -0.0015(6) -0.0199(6)
Si2 0.0460(8) 0.0268(7) 0.0205(7) -0.0029(5) -0.0102(6) -0.0157(6)
N1 0.0199(18) 0.0212(18) 0.025(2) -0.0093(15) -0.0029(15) -0.0040(14)
N2 0.0188(18) 0.0269(19) 0.027(2) -0.0057(16) -0.0089(16) -0.0038(15)
N3 0.0225(18) 0.0267(18) 0.0142(18) -0.0043(15) -0.0014(15) -0.0102(15)
N4 0.0250(18) 0.0321(19) 0.0118(18) -0.0022(15) -0.0017(15) -0.0103(16)
N5 0.0268(19) 0.0222(18) 0.0205(19) -0.0017(15) -0.0057(16) -0.0099(15)
N6 0.035(2) 0.0213(18) 0.0162(19) -0.0013(15) -0.0073(16) -0.0093(15)
C1 0.015(2) 0.023(2) 0.009(2) 0.0050(17) -0.0020(16) 0.0007(17)
C2 0.029(2) 0.024(2) 0.014(2) -0.0002(18) -0.0051(18) -0.0099(19)
C3 0.032(2) 0.023(2) 0.020(2) -0.0015(19) -0.002(2) -0.0039(19)
C4 0.023(2) 0.025(2) 0.016(2) 0.0056(19) -0.0028(18) 0.0021(18)
C5 0.022(2) 0.031(2) 0.011(2) 0.0011(18) -0.0021(18) -0.0098(19)
C6 0.030(2) 0.021(2) 0.005(2) 0.0002(17) 0.0035(17) -0.0071(18)
C7 0.078(4) 0.038(3) 0.049(3) -0.013(3) 0.003(3) -0.031(3)
C8 0.043(3) 0.107(4) 0.023(3) -0.009(3) -0.003(2) -0.047(3)
C9 0.061(3) 0.061(3) 0.030(3) -0.005(2) -0.013(3) -0.037(3)
C10 0.072(4) 0.031(3) 0.035(3) -0.006(2) -0.011(3) -0.017(3)
C11 0.023(2) 0.025(2) 0.010(2) -0.0001(17) -0.0026(17) -0.0069(18)
C12 0.031(2) 0.040(3) 0.016(2) -0.007(2) 0.0012(19) -0.013(2)
C13 0.039(3) 0.040(3) 0.014(2) -0.003(2) 0.002(2) -0.021(2)
C14 0.036(3) 0.036(3) 0.027(3) 0.002(2) -0.004(2) -0.006(2)
C15 0.039(3) 0.034(3) 0.020(2) 0.000(2) 0.004(2) -0.012(2)
C16 0.092(5) 0.114(5) 0.021(3) 0.018(3) -0.022(3) -0.070(4)
C17 0.159(7) 0.051(4) 0.062(5) -0.003(3) 0.078(5) -0.003(4)
C18 0.047(3) 0.072(4) 0.037(3) 0.018(3) -0.008(3) -0.033(3)
C19 0.033(2) 0.034(2) 0.023(2) -0.001(2) -0.002(2) -0.016(2)
C20 0.030(3) 0.044(3) 0.040(3) 0.001(2) -0.003(2) -0.013(2)
C21 0.039(3) 0.041(3) 0.031(3) 0.004(2) -0.001(2) -0.018(2)
C22 0.042(3) 0.049(3) 0.018(2) -0.003(2) -0.004(2) -0.021(2)
C23 0.038(2) 0.024(2) 0.010(2) -0.0024(17) -0.0063(19) -0.0082(19)
C24 0.047(3) 0.036(3) 0.016(2) 0.004(2) -0.004(2) -0.015(2)
C25 0.063(3) 0.033(3) 0.025(3) -0.008(2) -0.004(2) -0.008(2)
C26 0.046(3) 0.041(3) 0.025(3) 0.005(2) -0.015(2) -0.009(2)
C27 0.025(2) 0.020(2) 0.039(3) -0.005(2) -0.008(2) 0.0001(18)
C28 0.028(3) 0.034(3) 0.051(3) -0.001(2) -0.008(2) -0.007(2)
C29 0.035(3) 0.031(2) 0.040(3) -0.015(2) -0.008(2) 0.000(2)
C30 0.039(3) 0.041(3) 0.032(3) -0.009(2) -0.001(2) 0.000(2)
C31 0.034(3) 0.022(2) 0.040(3) 0.000(2) -0.003(2) -0.005(2)
C32 0.043(3) 0.036(3) 0.038(3) 0.010(2) -0.011(2) -0.011(2)

loop_
_atom_type_symbol
_atom_type_description
_atom_type_scat_dispersion_real
_atom_type_scat_dispersion_imag
_atom_type_scat_source
C C 0.0033 0.0016 'International Tables Vol C Tables 4.2.6.8 and 6.1.1.4'
H H 0.0000 0.0000 'International Tables Vol C Tables 4.2.6.8 and 6.1.1.4'
N N 0.0061 0.0033 'International Tables Vol C Tables 4.2.6.8 and 6.1.1.4'
Si Si 0.0817 0.0704 'International Tables Vol C Tables 4.2.6.8 and 6.1.1.4'
P P 0.1023 0.0942 'International Tables Vol C Tables 4.2.6.8 and 6.1.1.4'
Ni Ni 0.3393 1.1124 'International Tables Vol C Tables 4.2.6.8 and 6.1.1.4'

loop_
_geom_angle_atom_site_label_1
_geom_angle_atom_site_label_2
_geom_angle_atom_site_label_3
_geom_angle
_geom_angle_site_symmetry_1
_geom_angle_site_symmetry_3
_geom_angle_publ_flag
N1 Ni1 P3 162.91(10) . . ?
N1 Ni1 P1 45.93(9) . . ?
P3 Ni1 P1 117.01(4) . . ?
N1 Ni1 P2 92.57(10) . . ?
P3 Ni1 P2 104.48(4) . . ?
P1 Ni1 P2 138.50(4) . . ?
N1 P1 N3 119.43(17) . . ?
N1 P1 N4 118.18(16) . . ?
N3 P1 N4 85.81(15) . . ?
N1 P1 Ni1 56.91(11) . . ?
N3 P1 Ni1 136.15(12) . . ?
N4 P1 Ni1 136.84(12) . . ?
N1 P1 Si1 132.50(12) . . ?
N3 P1 Si1 43.16(11) . . ?
N4 P1 Si1 42.68(11) . . ?
Ni1 P1 Si1 170.60(5) . . ?
N2 P2 N6 110.38(16) . . ?
N2 P2 N5 108.95(16) . . ?
N6 P2 N5 85.08(15) . . ?
N2 P2 Ni1 112.53(12) . . ?
N6 P2 Ni1 117.65(12) . . ?
N5 P2 Ni1 119.28(11) . . ?
N2 P2 Si2 112.62(12) . . ?
N6 P2 Si2 42.56(11) . . ?
N5 P2 Si2 42.91(11) . . ?
Ni1 P2 Si2 134.85(5) . . ?
C29 P3 C27 103.5(2) . . ?
C29 P3 C31 102.4(2) . . ?
C27 P3 C31 102.9(2) . . ?
C29 P3 Ni1 117.85(15) . . ?
C27 P3 Ni1 112.55(13) . . ?
C31 P3 Ni1 115.74(14) . . ?
N4 Si1 N3 83.03(15) . . ?
N4 Si1 C8 115.12(19) . . ?
N3 Si1 C8 114.8(2) . . ?
N4 Si1 C7 116.6(2) . . ?
N3 Si1 C7 115.7(2) . . ?
C8 Si1 C7 109.7(2) . . ?
N4 Si1 P1 41.54(11) . . ?
N3 Si1 P1 41.52(10) . . ?
C8 Si1 P1 122.96(18) . . ?
C7 Si1 P1 127.32(17) . . ?
N6 Si2 N5 84.23(15) . . ?
N6 Si2 C9 116.82(19) . . ?
N5 Si2 C9 117.0(2) . . ?
N6 Si2 C10 115.4(2) . . ?
N5 Si2 C10 115.05(19) . . ?
C9 Si2 C10 107.3(2) . . ?
N6 Si2 P2 42.03(11) . . ?
N5 Si2 P2 42.59(10) . . ?
C9 Si2 P2 123.15(16) . . ?
C10 Si2 P2 129.57(16) . . ?
C1 N1 P1 143.7(3) . . ?
C1 N1 Ni1 139.1(3) . . ?
P1 N1 Ni1 77.16(13) . . ?
C6 N2 P2 131.3(3) . . ?
C11 N3 P1 130.6(2) . . ?
C11 N3 Si1 133.4(2) . . ?
P1 N3 Si1 95.31(16) . . ?
C15 N4 P1 127.8(3) . . ?
C15 N4 Si1 135.9(3) . . ?
P1 N4 Si1 95.78(16) . . ?
C19 N5 P2 125.8(3) . . ?
C19 N5 Si2 133.0(3) . . ?
P2 N5 Si2 94.50(17) . . ?
C23 N6 P2 126.2(2) . . ?
C23 N6 Si2 132.9(3) . . ?
P2 N6 Si2 95.41(17) . . ?
C2 C1 N1 121.0(3) . . ?
C2 C1 C6 120.7(3) . . ?
N1 C1 C6 118.3(3) . . ?
C1 C2 C3 122.1(4) . . ?
C2 C3 C4 118.8(4) . . ?
C5 C4 C3 120.2(4) . . ?
C4 C5 C6 122.8(4) . . ?
N2 C6 C5 118.5(3) . . ?
N2 C6 C1 126.1(3) . . ?
C5 C6 C1 115.4(3) . . ?
N3 C11 C12 107.2(3) . . ?
N3 C11 C13 109.5(3) . . ?
C12 C11 C13 109.6(3) . . ?
N3 C11 C14 110.7(3) . . ?
C12 C11 C14 109.6(3) . . ?
C13 C11 C14 110.2(3) . . ?
N4 C15 C18 109.2(4) . . ?
N4 C15 C16 109.9(4) . . ?
C18 C15 C16 109.0(4) . . ?
N4 C15 C17 108.0(4) . . ?
C18 C15 C17 107.6(4) . . ?
C16 C15 C17 113.0(5) . . ?
N5 C19 C22 110.8(3) . . ?
N5 C19 C21 108.7(3) . . ?
C22 C19 C21 110.9(3) . . ?
N5 C19 C20 110.5(3) . . ?
C22 C19 C20 107.2(4) . . ?
C21 C19 C20 108.6(3) . . ?
N6 C23 C26 111.4(3) . . ?
N6 C23 C24 110.2(3) . . ?
C26 C23 C24 108.8(3) . . ?
N6 C23 C25 107.7(3) . . ?
C26 C23 C25 109.4(3) . . ?
C24 C23 C25 109.3(4) . . ?
C28 C27 P3 116.3(3) . . ?
C30 C29 P3 113.6(3) . . ?
C32 C31 P3 114.1(3) . . ?

loop_
_geom_bond_atom_site_label_1
_geom_bond_atom_site_label_2
_geom_bond_distance
_geom_bond_site_symmetry_2
_geom_bond_publ_flag
Ni1 N1 1.856(3) . ?
Ni1 P3 2.1383(11) . ?
Ni1 P1 2.1603(11) . ?
Ni1 P2 2.1756(11) . ?
P1 N1 1.592(3) . ?
P1 N3 1.683(3) . ?
P1 N4 1.685(3) . ?
P1 Si1 2.5285(15) . ?
P2 N2 1.605(3) . ?
P2 N6 1.706(3) . ?
P2 N5 1.722(3) . ?
P2 Si2 2.5366(15) . ?
P3 C29 1.829(4) . ?
P3 C27 1.831(4) . ?
P3 C31 1.831(4) . ?
Si1 N4 1.723(3) . ?
Si1 N3 1.737(3) . ?
Si1 C8 1.851(4) . ?
Si1 C7 1.858(5) . ?
Si2 N6 1.723(3) . ?
Si2 N5 1.732(3) . ?
Si2 C9 1.865(4) . ?
Si2 C10 1.869(4) . ?
N1 C1 1.398(4) . ?
N2 C6 1.360(5) . ?
N3 C11 1.471(5) . ?
N4 C15 1.470(5) . ?
N5 C19 1.467(5) . ?
N6 C23 1.488(5) . ?
C1 C2 1.362(5) . ?
C1 C6 1.432(5) . ?
C2 C3 1.376(5) . ?
C3 C4 1.386(5) . ?
C4 C5 1.367(5) . ?
C5 C6 1.409(5) . ?
C11 C12 1.517(5) . ?
C11 C13 1.526(5) . ?
C11 C14 1.538(5) . ?
C15 C18 1.512(6) . ?
C15 C16 1.521(6) . ?
C15 C17 1.523(7) . ?
C19 C22 1.512(5) . ?
C19 C21 1.516(5) . ?
C19 C20 1.546(6) . ?
C23 C26 1.519(5) . ?
C23 C24 1.520(5) . ?
C23 C25 1.527(5) . ?
C27 C28 1.523(5) . ?
C29 C30 1.533(6) . ?
C31 C32 1.530(6) . ?
